data_9003410
loop_
_publ_author_name
'Thompson, R. M.'
'Downs, R. T.'

_publ_section_title
;Model pyroxenes II: Structural variation as a function of tetrahedral
 rotation model sodium scandium px after Ohashi et al. (1994A) with O3-O3-O3
 angle = 173.7 and model oxygen radius = 1.328
;
_journal_name_full 'American Mineralogist'
_journal_page_first 614
_journal_page_last 628
_journal_volume 89
_journal_year 2004
_chemical_formula_sum 'Na O6 Sc Si2'
_chemical_name_mineral Pyroxene-ideal
_space_group_IT_number 15
_symmetry_space_group_name_Hall '-C 2yc'
_symmetry_space_group_name_H-M 'C 1 2/c 1'
_cell_angle_alpha 90
_cell_angle_beta 109.8
_cell_angle_gamma 90
_cell_length_a 9.929
_cell_length_b 9.189
_cell_length_c 5.305
_cell_formula_units_Z 4
_cell_volume 455.401
_database_code_amcsd 0003499
_exptl_crystal_density_diffrn 3.210
_cod_original_formula_sum 'Sc Na Si2 O6'
_cod_database_code 9003410

loop_
_space_group_symop_operation_xyz
x,y,z
1/2+x,1/2+y,z
x,-y,1/2+z
1/2+x,1/2-y,1/2+z
-x,y,1/2-z
1/2-x,1/2+y,1/2-z
-x,-y,-z
1/2-x,1/2-y,-z

loop_
_atom_site_label
_atom_site_fract_x
_atom_site_fract_y
_atom_site_fract_z
Sc 0.00000 0.91667 0.25000
Na 0.00000 0.25000 0.25000
Si 0.30810 0.08333 0.27900
O1 0.13390 0.08333 0.16830
O2 0.36610 0.25000 0.33170
O3 0.36610 0.00790 0.05790

loop_
_cod_related_entry_id
_cod_related_entry_database
_cod_related_entry_code
1 AMCSD 0003499
